data_4084806
loop_
_publ_author_name
'Brown, Christopher C.'
'Plessow, Philipp N.'
'Rominger, Frank'
'Limbach, Michael'
'Hofmann, Peter'

_publ_section_title
;
 Unexpected Reactivity Patterns of Ruthenium Alkylidenes with
 N-Phosphino-Functionalized N-Heterocyclic Carbene Ligands (NHCPs)
;
_journal_issue 23
_journal_name_full Organometallics
_journal_page_first 6754
_journal_paper_doi 10.1021/om5005429
_journal_volume 33
_journal_year 2014
_chemical_formula_sum 'C37 H47 Cl2 N4 P Ru'
_chemical_formula_weight 750.73
_chemical_name_common '2b in manuscript'
_chemical_name_systematic
; 
 ? 
;
_space_group_IT_number 2
_symmetry_cell_setting triclinic
_symmetry_space_group_name_Hall '-P 1'
_symmetry_space_group_name_H-M 'P -1'
_atom_sites_solution_hydrogens geom
_atom_sites_solution_primary direct
_atom_sites_solution_secondary difmap
_audit_creation_method SHELXL-97
_cell_angle_alpha 105.4480(10)
_cell_angle_beta 93.8630(10)
_cell_angle_gamma 100.4880(10)
_cell_formula_units_Z 2
_cell_length_a 8.9978(6)
_cell_length_b 14.2563(10)
_cell_length_c 14.5573(11)
_cell_measurement_reflns_used 8989
_cell_measurement_temperature 200(2)
_cell_measurement_theta_max 27.20
_cell_measurement_theta_min 2.39
_cell_volume 1756.5(2)
_computing_cell_refinement 'Bruker SAINT'
_computing_data_collection 'Bruker APEX2'
_computing_data_reduction 'Bruker SAINT'
_computing_molecular_graphics 'Bruker SHELXTL'
_computing_publication_material 'Bruker SHELXTL'
_computing_structure_refinement 'SHELXL-97 (Sheldrick, 2008)'
_computing_structure_solution 'SHELXS-97 (Sheldrick, 2008)'
_diffrn_ambient_temperature 200(2)
_diffrn_measured_fraction_theta_full 0.996
_diffrn_measured_fraction_theta_max 0.996
_diffrn_measurement_device_type 'Bruker APEX'
_diffrn_measurement_method '\f and \w scans'
_diffrn_radiation_monochromator graphite
_diffrn_radiation_source 'fine-focus sealed tube'
_diffrn_radiation_type MoK\a
_diffrn_radiation_wavelength 0.71073
_diffrn_reflns_av_R_equivalents 0.0285
_diffrn_reflns_av_sigmaI/netI 0.0348
_diffrn_reflns_limit_h_max 11
_diffrn_reflns_limit_h_min -11
_diffrn_reflns_limit_k_max 18
_diffrn_reflns_limit_k_min -18
_diffrn_reflns_limit_l_max 18
_diffrn_reflns_limit_l_min -18
_diffrn_reflns_number 23714
_diffrn_reflns_theta_full 26.73
_diffrn_reflns_theta_max 26.73
_diffrn_reflns_theta_min 1.78
_exptl_absorpt_coefficient_mu 0.676
_exptl_absorpt_correction_T_max 0.9355
_exptl_absorpt_correction_T_min 0.8438
_exptl_absorpt_correction_type multi-scan
_exptl_absorpt_process_details
;
Sheldrick, G. M. (2008). <i>SADABS</i>. University of G\"ottingen, Germany.
;
_exptl_crystal_colour orange
_exptl_crystal_density_diffrn 1.419
_exptl_crystal_density_method 'not measured'
_exptl_crystal_description cuboid
_exptl_crystal_F_000 780
_exptl_crystal_size_max 0.26
_exptl_crystal_size_mid 0.16
_exptl_crystal_size_min 0.10
_refine_diff_density_max 0.585
_refine_diff_density_min -0.505
_refine_diff_density_rms 0.067
_refine_ls_extinction_method none
_refine_ls_goodness_of_fit_ref 1.088
_refine_ls_hydrogen_treatment mixed
_refine_ls_matrix_type full
_refine_ls_number_parameters 437
_refine_ls_number_reflns 7439
_refine_ls_number_restraints 6
_refine_ls_restrained_S_all 1.088
_refine_ls_R_factor_all 0.0469
_refine_ls_R_factor_gt 0.0383
_refine_ls_shift/su_max 0.000
_refine_ls_shift/su_mean 0.000
_refine_ls_structure_factor_coef Fsqd
_refine_ls_weighting_details 'calc w=1/[\s^2^(Fo^2^)+(0.0272P)^2^+1.8098P] where P=(Fo^2^+2Fc^2^)/3'
_refine_ls_weighting_scheme calc
_refine_ls_wR_factor_gt 0.0820
_refine_ls_wR_factor_ref 0.0875
_reflns_number_gt 6426
_reflns_number_total 7439
_reflns_threshold_expression >2sigma(I)
_cod_data_source_file om5005429_si_003.cif
_cod_data_source_block chb8
_cod_depositor_comments
;
The following automatic conversions were performed:

'_symmetry_cell_setting' value 'Triclinic' changed to 'triclinic'
according to
/home/saulius/struct/COD-crude-data--automatic-downloads/rss-feeds/ACS/lib/dictionaries/cif_core.dic
dictionary named 'cif_core.dic' version 2.4.2 from 2011-04-26.

Automatic conversion script
Id: cif_fix_values 2935 2014-11-11 08:27:57Z andrius 

 Adding full bibliography for 4084804--4084806.cif.
;
_cod_original_sg_symbol_H-M P-1
_cod_database_code 4084806

loop_
_symmetry_equiv_pos_as_xyz
'x, y, z'
'-x, -y, -z'

loop_
_atom_site_label
_atom_site_type_symbol
_atom_site_fract_x
_atom_site_fract_y
_atom_site_fract_z
_atom_site_U_iso_or_equiv
_atom_site_adp_type
_atom_site_occupancy
_atom_site_symmetry_multiplicity
_atom_site_calc_flag
_atom_site_refinement_flags
_atom_site_disorder_assembly
_atom_site_disorder_group
Ru1 Ru 0.51868(2) 0.833994(17) 0.735108(17) 0.02458(8) Uani 0.9178(8) 1 d PD A 1
Cl1 Cl 0.70556(8) 0.80688(6) 0.62191(5) 0.03548(18) Uani 0.9178(8) 1 d PD A 1
Cl2 Cl 0.35301(10) 0.85075(7) 0.86224(7) 0.0324(2) Uani 0.9178(8) 1 d PD A 1
P1 P 0.31918(8) 0.81370(5) 0.62156(5) 0.02865(16) Uani 1 1 d . A 1
C1 C 0.2685(3) 0.65811(19) 0.69235(18) 0.0251(5) Uani 1 1 d . A 1
N2 N 0.1965(2) 0.71470(16) 0.64994(15) 0.0268(5) Uani 1 1 d . A 1
C3 C 0.0396(3) 0.6796(2) 0.64060(19) 0.0289(6) Uani 1 1 d . A 1
H3 H -0.0364 0.7057 0.6130 0.035 Uiso 1 1 calc R A 1
C4 C 0.0157(3) 0.6028(2) 0.6774(2) 0.0304(6) Uani 1 1 d . A 1
H4 H -0.0807 0.5647 0.6814 0.036 Uiso 1 1 calc R A 1
N5 N 0.1575(2) 0.58826(16) 0.70889(16) 0.0269(5) Uani 1 1 d . A 1
C11 C 0.3192(3) 0.7500(2) 0.4876(2) 0.0361(7) Uani 1 1 d . A 1
C12 C 0.4001(4) 0.6621(2) 0.4757(2) 0.0418(7) Uani 1 1 d . A 1
H12A H 0.3431 0.6121 0.5022 0.063 Uiso 1 1 calc R A 1
H12B H 0.5034 0.6858 0.5099 0.063 Uiso 1 1 calc R A 1
H12C H 0.4053 0.6323 0.4074 0.063 Uiso 1 1 calc R A 1
C13 C 0.1619(3) 0.7049(3) 0.4285(2) 0.0456(8) Uani 1 1 d . A 1
H13A H 0.1043 0.6570 0.4572 0.068 Uiso 1 1 calc R A 1
H13B H 0.1747 0.6709 0.3624 0.068 Uiso 1 1 calc R A 1
H13C H 0.1063 0.7579 0.4283 0.068 Uiso 1 1 calc R A 1
C14 C 0.4118(4) 0.8258(3) 0.4444(2) 0.0509(9) Uani 1 1 d . A 1
H14A H 0.5114 0.8539 0.4829 0.076 Uiso 1 1 calc R A 1
H14B H 0.3571 0.8792 0.4442 0.076 Uiso 1 1 calc R A 1
H14C H 0.4261 0.7925 0.3784 0.076 Uiso 1 1 calc R A 1
C15 C 0.2017(3) 0.9143(2) 0.6286(2) 0.0369(7) Uani 1 1 d . A 1
C16 C 0.1349(4) 0.9342(2) 0.7234(2) 0.0437(7) Uani 1 1 d . A 1
H16A H 0.0608 0.8750 0.7245 0.066 Uiso 1 1 calc R A 1
H16B H 0.0842 0.9905 0.7303 0.066 Uiso 1 1 calc R A 1
H16C H 0.2167 0.9499 0.7765 0.066 Uiso 1 1 calc R A 1
C17 C 0.3186(4) 1.0073(2) 0.6268(3) 0.0553(9) Uani 1 1 d . A 1
H17A H 0.3616 0.9943 0.5657 0.083 Uiso 1 1 calc R A 1
H17B H 0.4004 1.0229 0.6799 0.083 Uiso 1 1 calc R A 1
H17C H 0.2680 1.0637 0.6337 0.083 Uiso 1 1 calc R A 1
C18 C 0.0712(4) 0.8978(3) 0.5481(2) 0.0475(8) Uani 1 1 d . A 1
H18A H 0.1111 0.8850 0.4859 0.071 Uiso 1 1 calc R A 1
H18B H 0.0273 0.9573 0.5587 0.071 Uiso 1 1 calc R A 1
H18C H -0.0076 0.8406 0.5484 0.071 Uiso 1 1 calc R A 1
C21 C 0.1755(3) 0.50052(19) 0.7381(2) 0.0297(6) Uani 1 1 d . A 1
C22 C 0.2191(3) 0.4234(2) 0.6718(2) 0.0365(7) Uani 1 1 d . A 1
C23 C 0.2342(3) 0.3398(2) 0.7016(3) 0.0489(9) Uani 1 1 d . A 1
H23 H 0.2653 0.2864 0.6583 0.059 Uiso 1 1 calc R A 1
C24 C 0.2058(4) 0.3319(2) 0.7913(3) 0.0507(9) Uani 1 1 d . A 1
C25 C 0.1576(4) 0.4088(2) 0.8531(3) 0.0446(8) Uani 1 1 d . A 1
H25 H 0.1342 0.4029 0.9142 0.054 Uiso 1 1 calc R A 1
C26 C 0.1418(3) 0.4954(2) 0.8288(2) 0.0347(6) Uani 1 1 d . A 1
C27 C 0.2493(4) 0.4297(2) 0.5736(2) 0.0458(8) Uani 1 1 d . A 1
H27A H 0.1716 0.4588 0.5475 0.069 Uiso 1 1 calc R A 1
H27B H 0.2461 0.3629 0.5316 0.069 Uiso 1 1 calc R A 1
H27C H 0.3501 0.4716 0.5774 0.069 Uiso 1 1 calc R A 1
C28 C 0.2296(5) 0.2414(3) 0.8222(4) 0.0784(14) Uani 1 1 d . A 1
H28A H 0.2172 0.2526 0.8904 0.118 Uiso 1 1 calc R A 1
H28B H 0.3324 0.2305 0.8120 0.118 Uiso 1 1 calc R A 1
H28C H 0.1544 0.1828 0.7841 0.118 Uiso 1 1 calc R A 1
C29 C 0.0949(4) 0.5794(2) 0.8994(2) 0.0422(7) Uani 1 1 d . A 1
H29A H 0.1603 0.6426 0.8998 0.063 Uiso 1 1 calc R A 1
H29B H 0.1053 0.5701 0.9636 0.063 Uiso 1 1 calc R A 1
H29C H -0.0113 0.5803 0.8806 0.063 Uiso 1 1 calc R A 1
N31 N 0.6991(2) 0.84021(17) 0.84841(16) 0.0312(5) Uani 1 1 d . A 1
C32 C 0.7059(3) 0.8993(2) 0.9378(2) 0.0369(7) Uani 1 1 d . A 1
H32 H 0.6246 0.9325 0.9535 0.044 Uiso 1 1 calc R A 1
C33 C 0.8251(4) 0.9142(3) 1.0081(2) 0.0494(8) Uani 1 1 d . A 1
H33 H 0.8255 0.9570 1.0706 0.059 Uiso 1 1 calc R A 1
C34 C 0.9435(4) 0.8665(3) 0.9868(3) 0.0509(9) Uani 1 1 d . A 1
H34 H 1.0275 0.8761 1.0339 0.061 Uiso 1 1 calc R A 1
C35 C 0.9377(3) 0.8048(2) 0.8962(2) 0.0420(7) Uani 1 1 d . A 1
H35 H 1.0179 0.7709 0.8793 0.050 Uiso 1 1 calc R A 1
C36 C 0.8138(3) 0.7925(2) 0.8297(2) 0.0351(6) Uani 1 1 d . A 1
H36 H 0.8096 0.7480 0.7676 0.042 Uiso 1 1 calc R A 1
N41 N 0.6124(3) 0.99565(18) 0.77488(19) 0.0390(6) Uani 1 1 d . A 1
C42 C 0.5669(4) 1.0592(3) 0.8479(3) 0.0541(9) Uani 1 1 d . A 1
H42 H 0.4853 1.0336 0.8784 0.065 Uiso 1 1 calc R A 1
C43 C 0.6311(5) 1.1594(3) 0.8816(3) 0.0660(11) Uani 1 1 d . A 1
H43 H 0.5948 1.2008 0.9341 0.079 Uiso 1 1 calc R A 1
C44 C 0.7486(5) 1.1985(3) 0.8378(3) 0.0664(11) Uani 1 1 d . A 1
H44 H 0.7944 1.2674 0.8584 0.080 Uiso 1 1 calc R A 1
C45 C 0.7971(4) 1.1345(3) 0.7635(3) 0.0604(10) Uani 1 1 d . A 1
H45 H 0.8789 1.1588 0.7325 0.072 Uiso 1 1 calc R A 1
C46 C 0.7286(4) 1.0354(3) 0.7336(3) 0.0483(8) Uani 1 1 d . A 1
H46 H 0.7643 0.9930 0.6815 0.058 Uiso 1 1 calc R A 1
C50 C 0.4354(3) 0.6736(2) 0.7067(2) 0.0289(6) Uani 1 1 d . A 1
H50 H 0.4649 0.6432 0.6421 0.035 Uiso 1 1 calc R A 1
C51 C 0.5049(3) 0.6236(2) 0.7736(2) 0.0324(6) Uani 1 1 d . A 1
C52 C 0.5978(3) 0.5574(2) 0.7372(2) 0.0385(7) Uani 1 1 d . A 1
H52 H 0.6153 0.5450 0.6718 0.046 Uiso 1 1 calc R A 1
C53 C 0.6652(4) 0.5094(2) 0.7951(3) 0.0480(8) Uani 1 1 d . A 1
H53 H 0.7280 0.4646 0.7689 0.058 Uiso 1 1 calc R A 1
C54 C 0.6416(4) 0.5261(3) 0.8896(3) 0.0541(9) Uani 1 1 d . A 1
H54 H 0.6853 0.4920 0.9288 0.065 Uiso 1 1 calc R A 1
C55 C 0.5526(4) 0.5938(3) 0.9273(2) 0.0522(9) Uani 1 1 d . A 1
H55 H 0.5370 0.6075 0.9930 0.063 Uiso 1 1 calc R A 1
C56 C 0.4869(3) 0.6410(2) 0.8690(2) 0.0411(7) Uani 1 1 d . A 1
H56 H 0.4269 0.6873 0.8960 0.049 Uiso 1 1 calc R A 1
Ru1B Ru 0.4822(3) 0.7382(2) 0.7626(2) 0.0292(9) Uani 0.0822(8) 1 d PDU A 2
Cl1B Cl 0.6443(11) 0.6728(9) 0.6446(7) 0.049(3) Uani 0.0822(8) 1 d PDU A 2
Cl2B Cl 0.3343(11) 0.8125(9) 0.8871(8) 0.041(3) Uani 0.0822(8) 1 d PDU A 2

loop_
_atom_site_aniso_label
_atom_site_aniso_U_11
_atom_site_aniso_U_22
_atom_site_aniso_U_33
_atom_site_aniso_U_23
_atom_site_aniso_U_13
_atom_site_aniso_U_12
Ru1 0.01851(12) 0.02710(13) 0.02925(13) 0.00889(10) 0.00404(8) 0.00584(8)
Cl1 0.0240(4) 0.0467(5) 0.0365(4) 0.0113(4) 0.0092(3) 0.0081(3)
Cl2 0.0260(4) 0.0399(5) 0.0337(5) 0.0105(4) 0.0088(3) 0.0112(4)
P1 0.0231(3) 0.0326(4) 0.0330(4) 0.0139(3) 0.0052(3) 0.0050(3)
C1 0.0236(13) 0.0289(14) 0.0232(13) 0.0064(11) 0.0034(10) 0.0082(10)
N2 0.0203(11) 0.0329(12) 0.0286(12) 0.0113(10) 0.0019(8) 0.0058(9)
C3 0.0197(13) 0.0343(15) 0.0328(15) 0.0092(12) 0.0015(10) 0.0065(11)
C4 0.0210(13) 0.0311(15) 0.0391(16) 0.0099(12) 0.0012(11) 0.0063(11)
N5 0.0228(11) 0.0274(12) 0.0317(12) 0.0091(10) 0.0030(9) 0.0069(9)
C11 0.0306(15) 0.0497(18) 0.0303(15) 0.0162(14) 0.0044(12) 0.0068(13)
C12 0.0414(18) 0.054(2) 0.0299(16) 0.0086(14) 0.0057(13) 0.0136(15)
C13 0.0346(17) 0.061(2) 0.0378(17) 0.0114(16) -0.0002(13) 0.0065(15)
C14 0.0455(19) 0.070(2) 0.0445(19) 0.0295(18) 0.0121(15) 0.0073(17)
C15 0.0327(15) 0.0370(16) 0.0489(18) 0.0227(14) 0.0046(13) 0.0117(12)
C16 0.0483(19) 0.0380(17) 0.0510(19) 0.0143(15) 0.0088(15) 0.0211(14)
C17 0.049(2) 0.0416(19) 0.084(3) 0.0333(19) 0.0110(18) 0.0083(16)
C18 0.0437(19) 0.059(2) 0.054(2) 0.0317(18) 0.0064(15) 0.0228(16)
C21 0.0223(13) 0.0227(13) 0.0417(16) 0.0072(12) -0.0020(11) 0.0039(10)
C22 0.0242(14) 0.0293(15) 0.0475(18) 0.0004(13) -0.0040(12) 0.0029(11)
C23 0.0341(17) 0.0246(15) 0.077(3) -0.0009(16) -0.0044(16) 0.0064(12)
C24 0.0421(19) 0.0292(17) 0.080(3) 0.0198(17) -0.0087(17) 0.0039(14)
C25 0.0416(18) 0.0361(17) 0.058(2) 0.0222(16) -0.0023(15) 0.0018(14)
C26 0.0285(15) 0.0325(15) 0.0453(17) 0.0172(14) 0.0012(12) 0.0043(12)
C27 0.0369(17) 0.0421(18) 0.0471(19) -0.0066(15) 0.0029(14) 0.0093(14)
C28 0.083(3) 0.036(2) 0.120(4) 0.033(2) -0.006(3) 0.014(2)
C29 0.0468(18) 0.0439(18) 0.0418(18) 0.0184(15) 0.0105(14) 0.0136(14)
N31 0.0216(11) 0.0351(13) 0.0342(13) 0.0058(11) 0.0017(9) 0.0056(9)
C32 0.0307(15) 0.0359(16) 0.0410(17) 0.0063(14) 0.0011(12) 0.0074(12)
C33 0.048(2) 0.055(2) 0.0375(18) 0.0051(16) -0.0034(14) 0.0072(16)
C34 0.0353(18) 0.063(2) 0.056(2) 0.0256(19) -0.0098(15) 0.0066(16)
C35 0.0311(16) 0.0444(18) 0.060(2) 0.0266(17) 0.0052(14) 0.0144(13)
C36 0.0290(15) 0.0324(15) 0.0431(17) 0.0090(13) 0.0064(12) 0.0063(12)
N41 0.0362(14) 0.0361(14) 0.0481(15) 0.0174(12) 0.0029(11) 0.0087(11)
C42 0.061(2) 0.048(2) 0.059(2) 0.0183(18) 0.0162(18) 0.0182(17)
C43 0.089(3) 0.045(2) 0.059(2) 0.0071(19) 0.003(2) 0.015(2)
C44 0.078(3) 0.047(2) 0.066(3) 0.018(2) -0.015(2) -0.003(2)
C45 0.052(2) 0.055(2) 0.070(3) 0.027(2) -0.0060(19) -0.0079(18)
C46 0.0411(18) 0.056(2) 0.057(2) 0.0287(18) 0.0091(15) 0.0118(15)
C50 0.0248(14) 0.0300(15) 0.0310(15) 0.0068(13) 0.0032(11) 0.0061(11)
C51 0.0221(13) 0.0307(15) 0.0447(17) 0.0121(13) 0.0028(11) 0.0050(11)
C52 0.0335(16) 0.0363(16) 0.0460(18) 0.0106(14) 0.0001(13) 0.0109(13)
C53 0.0422(19) 0.0446(19) 0.058(2) 0.0134(17) -0.0046(15) 0.0171(15)
C54 0.047(2) 0.062(2) 0.063(2) 0.032(2) -0.0026(17) 0.0187(17)
C55 0.048(2) 0.069(2) 0.0397(18) 0.0211(18) 0.0029(15) 0.0062(17)
C56 0.0341(16) 0.0435(18) 0.0479(19) 0.0178(15) 0.0017(13) 0.0082(13)
Ru1B 0.0233(14) 0.0353(18) 0.0315(17) 0.0111(14) 0.0037(11) 0.0100(12)
Cl1B 0.038(5) 0.075(7) 0.040(5) 0.017(5) 0.012(4) 0.027(5)
Cl2B 0.019(4) 0.052(7) 0.040(6) -0.002(5) 0.010(4) 0.003(4)

loop_
_atom_type_symbol
_atom_type_description
_atom_type_scat_dispersion_real
_atom_type_scat_dispersion_imag
_atom_type_scat_source
C C 0.0033 0.0016 'International Tables Vol C Tables 4.2.6.8 and 6.1.1.4'
H H 0.0000 0.0000 'International Tables Vol C Tables 4.2.6.8 and 6.1.1.4'
N N 0.0061 0.0033 'International Tables Vol C Tables 4.2.6.8 and 6.1.1.4'
P P 0.1023 0.0942 'International Tables Vol C Tables 4.2.6.8 and 6.1.1.4'
Cl Cl 0.1484 0.1585 'International Tables Vol C Tables 4.2.6.8 and 6.1.1.4'
Ru Ru -1.2594 0.8363 'International Tables Vol C Tables 4.2.6.8 and 6.1.1.4'

loop_
_geom_angle_atom_site_label_1
_geom_angle_atom_site_label_2
_geom_angle_atom_site_label_3
_geom_angle
C50 Ru1 N31 93.23(9)
C50 Ru1 N41 175.36(10)
N31 Ru1 N41 82.33(9)
C50 Ru1 P1 81.55(7)
N31 Ru1 P1 174.19(6)
N41 Ru1 P1 102.83(7)
C50 Ru1 Cl1 91.39(7)
N31 Ru1 Cl1 87.17(6)
N41 Ru1 Cl1 89.71(7)
P1 Ru1 Cl1 95.46(3)
C50 Ru1 Cl2 85.47(8)
N31 Ru1 Cl2 85.51(6)
N41 Ru1 Cl2 92.83(7)
P1 Ru1 Cl2 91.51(3)
Cl1 Ru1 Cl2 171.86(3)
N2 P1 C15 104.90(11)
N2 P1 C11 98.16(12)
C15 P1 C11 106.52(13)
N2 P1 Ru1 97.41(7)
C15 P1 Ru1 121.16(10)
C11 P1 Ru1 123.33(9)
N5 C1 N2 106.4(2)
N5 C1 C50 131.7(2)
N2 C1 C50 121.8(2)
C1 N2 C3 109.2(2)
C1 N2 P1 115.14(17)
C3 N2 P1 135.62(18)
C4 C3 N2 107.5(2)
C4 C3 H3 126.2
N2 C3 H3 126.2
C3 C4 N5 107.8(2)
C3 C4 H4 126.1
N5 C4 H4 126.1
C1 N5 C4 109.0(2)
C1 N5 C21 127.6(2)
C4 N5 C21 122.5(2)
C14 C11 C12 107.5(3)
C14 C11 C13 110.6(2)
C12 C11 C13 104.8(3)
C14 C11 P1 107.8(2)
C12 C11 P1 109.75(19)
C13 C11 P1 116.1(2)
C11 C12 H12A 109.5
C11 C12 H12B 109.5
H12A C12 H12B 109.5
C11 C12 H12C 109.5
H12A C12 H12C 109.5
H12B C12 H12C 109.5
C11 C13 H13A 109.5
C11 C13 H13B 109.5
H13A C13 H13B 109.5
C11 C13 H13C 109.5
H13A C13 H13C 109.5
H13B C13 H13C 109.5
C11 C14 H14A 109.5
C11 C14 H14B 109.5
H14A C14 H14B 109.5
C11 C14 H14C 109.5
H14A C14 H14C 109.5
H14B C14 H14C 109.5
C16 C15 C18 107.6(2)
C16 C15 C17 109.6(3)
C18 C15 C17 106.9(3)
C16 C15 P1 109.34(19)
C18 C15 P1 118.8(2)
C17 C15 P1 104.3(2)
C15 C16 H16A 109.5
C15 C16 H16B 109.5
H16A C16 H16B 109.5
C15 C16 H16C 109.5
H16A C16 H16C 109.5
H16B C16 H16C 109.5
C15 C17 H17A 109.5
C15 C17 H17B 109.5
H17A C17 H17B 109.5
C15 C17 H17C 109.5
H17A C17 H17C 109.5
H17B C17 H17C 109.5
C15 C18 H18A 109.5
C15 C18 H18B 109.5
H18A C18 H18B 109.5
C15 C18 H18C 109.5
H18A C18 H18C 109.5
H18B C18 H18C 109.5
C22 C21 C26 123.0(3)
C22 C21 N5 118.1(3)
C26 C21 N5 118.9(2)
C21 C22 C23 116.8(3)
C21 C22 C27 121.7(3)
C23 C22 C27 121.5(3)
C24 C23 C22 122.6(3)
C24 C23 H23 118.7
C22 C23 H23 118.7
C23 C24 C25 118.4(3)
C23 C24 C28 120.8(4)
C25 C24 C28 120.8(4)
C24 C25 C26 122.2(3)
C24 C25 H25 118.9
C26 C25 H25 118.9
C21 C26 C25 117.0(3)
C21 C26 C29 122.2(2)
C25 C26 C29 120.8(3)
C32 N31 C36 116.7(2)
C32 N31 Ru1 121.00(18)
C36 N31 Ru1 122.06(19)
N31 C32 C33 123.2(3)
N31 C32 H32 118.4
C33 C32 H32 118.4
C34 C33 C32 119.2(3)
C34 C33 H33 120.4
C32 C33 H33 120.4
C35 C34 C33 118.5(3)
C35 C34 H34 120.8
C33 C34 H34 120.8
C34 C35 C36 119.2(3)
C34 C35 H35 120.4
C36 C35 H35 120.4
N31 C36 C35 123.2(3)
N31 C36 H36 118.4
C35 C36 H36 118.4
C42 N41 C46 115.8(3)
C42 N41 Ru1 121.7(2)
C46 N41 Ru1 122.2(2)
N41 C42 C43 124.2(4)
N41 C42 H42 117.9
C43 C42 H42 117.9
C44 C43 C42 118.9(4)
C44 C43 H43 120.5
C42 C43 H43 120.5
C45 C44 C43 117.6(4)
C45 C44 H44 121.2
C43 C44 H44 121.2
C44 C45 C46 120.6(4)
C44 C45 H45 119.7
C46 C45 H45 119.7
N41 C46 C45 122.8(4)
N41 C46 H46 118.6
C45 C46 H46 118.6
C1 C50 C51 117.5(2)
C1 C50 Ru1 105.50(17)
C51 C50 Ru1 116.9(2)
C1 C50 H50 105.2
C51 C50 H50 105.2
Ru1 C50 H50 105.2
C56 C51 C52 117.1(3)
C56 C51 C50 124.5(3)
C52 C51 C50 118.4(3)
C53 C52 C51 121.1(3)
C53 C52 H52 119.5
C51 C52 H52 119.5
C54 C53 C52 120.5(3)
C54 C53 H53 119.7
C52 C53 H53 119.7
C53 C54 C55 118.9(3)
C53 C54 H54 120.6
C55 C54 H54 120.6
C56 C55 C54 119.9(3)
C56 C55 H55 120.1
C54 C55 H55 120.1
C51 C56 C55 122.5(3)
C51 C56 H56 118.8
C55 C56 H56 118.8
Cl1B Ru1B Cl2B 176.1(4)

loop_
_geom_bond_atom_site_label_1
_geom_bond_atom_site_label_2
_geom_bond_distance
Ru1 C50 2.188(3)
Ru1 N31 2.207(2)
Ru1 N41 2.208(3)
Ru1 P1 2.2791(7)
Ru1 Cl1 2.4419(7)
Ru1 Cl2 2.4434(9)
P1 N2 1.785(2)
P1 C15 1.916(3)
P1 C11 1.920(3)
C1 N5 1.359(3)
C1 N2 1.361(3)
C1 C50 1.469(3)
N2 C3 1.394(3)
C3 C4 1.332(4)
C3 H3 0.9500
C4 N5 1.396(3)
C4 H4 0.9500
N5 C21 1.456(3)
C11 C14 1.536(4)
C11 C12 1.538(4)
C11 C13 1.539(4)
C12 H12A 0.9800
C12 H12B 0.9800
C12 H12C 0.9800
C13 H13A 0.9800
C13 H13B 0.9800
C13 H13C 0.9800
C14 H14A 0.9800
C14 H14B 0.9800
C14 H14C 0.9800
C15 C16 1.519(4)
C15 C18 1.542(4)
C15 C17 1.543(4)
C16 H16A 0.9800
C16 H16B 0.9800
C16 H16C 0.9800
C17 H17A 0.9800
C17 H17B 0.9800
C17 H17C 0.9800
C18 H18A 0.9800
C18 H18B 0.9800
C18 H18C 0.9800
C21 C22 1.391(4)
C21 C26 1.392(4)
C22 C23 1.397(4)
C22 C27 1.496(4)
C23 C24 1.377(5)
C23 H23 0.9500
C24 C25 1.378(5)
C24 C28 1.519(5)
C25 C26 1.399(4)
C25 H25 0.9500
C26 C29 1.502(4)
C27 H27A 0.9800
C27 H27B 0.9800
C27 H27C 0.9800
C28 H28A 0.9800
C28 H28B 0.9800
C28 H28C 0.9800
C29 H29A 0.9800
C29 H29B 0.9800
C29 H29C 0.9800
N31 C32 1.339(4)
N31 C36 1.341(3)
C32 C33 1.376(4)
C32 H32 0.9500
C33 C34 1.375(5)
C33 H33 0.9500
C34 C35 1.368(5)
C34 H34 0.9500
C35 C36 1.379(4)
C35 H35 0.9500
C36 H36 0.9500
N41 C42 1.341(4)
N41 C46 1.351(4)
C42 C43 1.379(5)
C42 H42 0.9500
C43 C44 1.379(6)
C43 H43 0.9500
C44 C45 1.369(6)
C44 H44 0.9500
C45 C46 1.372(5)
C45 H45 0.9500
C46 H46 0.9500
C50 C51 1.517(4)
C50 H50 1.0000
C51 C56 1.370(4)
C51 C52 1.397(4)
C52 C53 1.391(4)
C52 H52 0.9500
C53 C54 1.371(5)
C53 H53 0.9500
C54 C55 1.389(5)
C54 H54 0.9500
C55 C56 1.380(4)
C55 H55 0.9500
C56 H56 0.9500
Ru1B Cl1B 2.435(8)
Ru1B Cl2B 2.448(9)

loop_
_geom_torsion_atom_site_label_1
_geom_torsion_atom_site_label_2
_geom_torsion_atom_site_label_3
_geom_torsion_atom_site_label_4
_geom_torsion
C50 Ru1 P1 N2 32.18(10)
N31 Ru1 P1 N2 6.1(6)
N41 Ru1 P1 N2 -146.27(10)
Cl1 Ru1 P1 N2 122.78(8)
Cl2 Ru1 P1 N2 -53.01(8)
C50 Ru1 P1 C15 144.62(13)
N31 Ru1 P1 C15 118.5(6)
N41 Ru1 P1 C15 -33.83(13)
Cl1 Ru1 P1 C15 -124.78(11)
Cl2 Ru1 P1 C15 59.43(11)
C50 Ru1 P1 C11 -72.69(14)
N31 Ru1 P1 C11 -98.8(6)
N41 Ru1 P1 C11 108.86(13)
Cl1 Ru1 P1 C11 17.90(12)
Cl2 Ru1 P1 C11 -157.89(12)
N5 C1 N2 C3 0.2(3)
C50 C1 N2 C3 176.4(2)
N5 C1 N2 P1 179.49(16)
C50 C1 N2 P1 -4.4(3)
C15 P1 N2 C1 -150.76(19)
C11 P1 N2 C1 99.6(2)
Ru1 P1 N2 C1 -25.69(19)
C15 P1 N2 C3 28.2(3)
C11 P1 N2 C3 -81.4(3)
Ru1 P1 N2 C3 153.3(3)
C1 N2 C3 C4 0.4(3)
P1 N2 C3 C4 -178.7(2)
N2 C3 C4 N5 -0.8(3)
N2 C1 N5 C4 -0.7(3)
C50 C1 N5 C4 -176.3(3)
N2 C1 N5 C21 168.9(2)
C50 C1 N5 C21 -6.7(5)
C3 C4 N5 C1 1.0(3)
C3 C4 N5 C21 -169.3(2)
N2 P1 C11 C14 176.2(2)
C15 P1 C11 C14 68.0(2)
Ru1 P1 C11 C14 -79.3(2)
N2 P1 C11 C12 -66.9(2)
C15 P1 C11 C12 -175.2(2)
Ru1 P1 C11 C12 37.6(2)
N2 P1 C11 C13 51.6(2)
C15 P1 C11 C13 -56.7(3)
Ru1 P1 C11 C13 156.05(19)
N2 P1 C15 C16 50.5(2)
C11 P1 C15 C16 153.9(2)
Ru1 P1 C15 C16 -57.9(2)
N2 P1 C15 C18 -73.4(2)
C11 P1 C15 C18 30.0(3)
Ru1 P1 C15 C18 178.10(19)
N2 P1 C15 C17 167.6(2)
C11 P1 C15 C17 -88.9(2)
Ru1 P1 C15 C17 59.2(2)
C1 N5 C21 C22 -69.7(4)
C4 N5 C21 C22 98.6(3)
C1 N5 C21 C26 113.2(3)
C4 N5 C21 C26 -78.5(3)
C26 C21 C22 C23 -2.5(4)
N5 C21 C22 C23 -179.5(2)
C26 C21 C22 C27 177.9(3)
N5 C21 C22 C27 0.9(4)
C21 C22 C23 C24 0.9(4)
C27 C22 C23 C24 -179.4(3)
C22 C23 C24 C25 1.4(5)
C22 C23 C24 C28 -177.6(3)
C23 C24 C25 C26 -2.2(5)
C28 C24 C25 C26 176.7(3)
C22 C21 C26 C25 1.7(4)
N5 C21 C26 C25 178.7(2)
C22 C21 C26 C29 -180.0(3)
N5 C21 C26 C29 -3.1(4)
C24 C25 C26 C21 0.8(4)
C24 C25 C26 C29 -177.6(3)
C50 Ru1 N31 C32 -122.1(2)
N41 Ru1 N31 C32 56.6(2)
P1 Ru1 N31 C32 -96.2(6)
Cl1 Ru1 N31 C32 146.7(2)
Cl2 Ru1 N31 C32 -36.9(2)
C50 Ru1 N31 C36 63.9(2)
N41 Ru1 N31 C36 -117.5(2)
P1 Ru1 N31 C36 89.7(6)
Cl1 Ru1 N31 C36 -27.4(2)
Cl2 Ru1 N31 C36 149.1(2)
C36 N31 C32 C33 1.8(4)
Ru1 N31 C32 C33 -172.6(2)
N31 C32 C33 C34 -0.3(5)
C32 C33 C34 C35 -0.6(5)
C33 C34 C35 C36 -0.1(5)
C32 N31 C36 C35 -2.6(4)
Ru1 N31 C36 C35 171.7(2)
C34 C35 C36 N31 1.8(5)
C50 Ru1 N41 C42 -68.6(12)
N31 Ru1 N41 C42 -85.3(3)
P1 Ru1 N41 C42 92.0(2)
Cl1 Ru1 N41 C42 -172.4(2)
Cl2 Ru1 N41 C42 -0.2(3)
C50 Ru1 N41 C46 105.0(12)
N31 Ru1 N41 C46 88.3(2)
P1 Ru1 N41 C46 -94.4(2)
Cl1 Ru1 N41 C46 1.2(2)
Cl2 Ru1 N41 C46 173.4(2)
C46 N41 C42 C43 -0.2(5)
Ru1 N41 C42 C43 173.8(3)
N41 C42 C43 C44 0.7(6)
C42 C43 C44 C45 -1.0(6)
C43 C44 C45 C46 0.9(6)
C42 N41 C46 C45 0.0(5)
Ru1 N41 C46 C45 -173.9(3)
C44 C45 C46 N41 -0.5(6)
N5 C1 C50 C51 -18.4(4)
N2 C1 C50 C51 166.6(2)
N5 C1 C50 Ru1 -150.7(2)
N2 C1 C50 Ru1 34.2(3)
N31 Ru1 C50 C1 139.42(18)
N41 Ru1 C50 C1 122.9(11)
P1 Ru1 C50 C1 -38.02(16)
Cl1 Ru1 C50 C1 -133.34(17)
Cl2 Ru1 C50 C1 54.19(17)
N31 Ru1 C50 C51 6.7(2)
N41 Ru1 C50 C51 -9.8(13)
P1 Ru1 C50 C51 -170.7(2)
Cl1 Ru1 C50 C51 93.98(19)
Cl2 Ru1 C50 C51 -78.49(19)
C1 C50 C51 C56 -60.7(4)
Ru1 C50 C51 C56 66.3(3)
C1 C50 C51 C52 121.4(3)
Ru1 C50 C51 C52 -111.6(3)
C56 C51 C52 C53 1.8(4)
C50 C51 C52 C53 179.8(3)
C51 C52 C53 C54 0.0(5)
C52 C53 C54 C55 -1.7(5)
C53 C54 C55 C56 1.5(5)
C52 C51 C56 C55 -2.0(5)
C50 C51 C56 C55 -179.9(3)
C54 C55 C56 C51 0.4(5)
